data_2209829
loop_
_publ_author_name
'Kawahata, Masatoshi'
'Yamaguchi, Kentaro'
'Ito, Tomoya'
'Ishikawa, Tsutomu'

_publ_section_title
;
 2,2'-<i>o</i>-Phenylenebis(1,3-dimethylguanidine)
;
_journal_issue 8
_journal_name_full 'Acta Crystallographica Section E'
_journal_page_first o3301
_journal_page_last o3302
_journal_paper_doi 10.1107/S1600536806026365
_journal_volume 62
_journal_year 2006
_chemical_formula_moiety 'C16 H28 N6'
_chemical_formula_sum 'C16 H28 N6'
_chemical_formula_weight 304.44
_chemical_name_common
;
<i>N,N'</i>-1,2-Phenylenebis(<i>N,N,N',N'</i>-
tetramethyl)guanidine
;
_chemical_name_systematic
;
 ?
;
_space_group_IT_number 14
_symmetry_cell_setting monoclinic
_symmetry_space_group_name_Hall '-P 2ybc'
_symmetry_space_group_name_H-M 'P 1 21/c 1'
_atom_sites_solution_hydrogens geom
_atom_sites_solution_primary direct
_atom_sites_solution_secondary difmap
_audit_creation_method SHELXL-97
_cell_angle_alpha 90.00
_cell_angle_beta 97.000(2)
_cell_angle_gamma 90.00
_cell_formula_units_Z 4
_cell_length_a 7.6337(12)
_cell_length_b 8.5800(13)
_cell_length_c 27.199(4)
_cell_measurement_reflns_used 2861
_cell_measurement_temperature 150
_cell_measurement_theta_max 27.2
_cell_measurement_theta_min 2.5
_cell_volume 1768.2(5)
_computing_cell_refinement SMART
_computing_data_collection 'SMART (Bruker, 1998)'
_computing_data_reduction 'SAINT (Bruker, 1998)'
_computing_molecular_graphics 'ORTEP-3 for Windows (Farrugia, 1997)'
_computing_publication_material 'SHELXL-97 (Sheldrick, 1997)'
_computing_structure_refinement 'SHELXL-97 (Sheldrick, 1997)'
_computing_structure_solution 'SHELXS-97 (Sheldrick, 1997)'
_diffrn_ambient_temperature 150
_diffrn_measured_fraction_theta_full 0.985
_diffrn_measured_fraction_theta_max 0.985
_diffrn_measurement_device_type 'Bruker SMART 1000 CCD area detector'
_diffrn_measurement_method '\f and \w scans'
_diffrn_radiation_monochromator graphite
_diffrn_radiation_source 'fine-focus sealed tube'
_diffrn_radiation_type MoK\a
_diffrn_radiation_wavelength 0.71073
_diffrn_reflns_av_R_equivalents 0.055
_diffrn_reflns_av_sigmaI/netI 0.068
_diffrn_reflns_limit_h_max 9
_diffrn_reflns_limit_h_min -9
_diffrn_reflns_limit_k_max 11
_diffrn_reflns_limit_k_min -10
_diffrn_reflns_limit_l_max 34
_diffrn_reflns_limit_l_min -26
_diffrn_reflns_number 10296
_diffrn_reflns_theta_full 27.5
_diffrn_reflns_theta_max 27.5
_diffrn_reflns_theta_min 2.5
_diffrn_standards_decay_% 0
_diffrn_standards_number 0
_exptl_absorpt_coefficient_mu 0.072
_exptl_absorpt_correction_type none
_exptl_crystal_colour colorless
_exptl_crystal_density_diffrn 1.144
_exptl_crystal_density_method 'not measured'
_exptl_crystal_description prism
_exptl_crystal_F_000 664
_exptl_crystal_size_max 0.50
_exptl_crystal_size_mid 0.40
_exptl_crystal_size_min 0.30
_refine_diff_density_max 0.235
_refine_diff_density_min -0.223
_refine_ls_extinction_method none
_refine_ls_goodness_of_fit_ref 1.04
_refine_ls_hydrogen_treatment constr
_refine_ls_matrix_type full
_refine_ls_number_parameters 207
_refine_ls_number_reflns 3996
_refine_ls_number_restraints 0
_refine_ls_restrained_S_all 1.04
_refine_ls_R_factor_all 0.064
_refine_ls_R_factor_gt 0.047
_refine_ls_shift/su_max 0.000
_refine_ls_shift/su_mean 0.000
_refine_ls_structure_factor_coef Fsqd
_refine_ls_weighting_details 'calc w=1/[\s^2^(Fo^2^)+(0.0671P)^2^+0.1667P] where P=(Fo^2^+2Fc^2^)/3'
_refine_ls_weighting_scheme calc
_refine_ls_wR_factor_gt 0.125
_refine_ls_wR_factor_ref 0.137
_reflns_number_gt 3015
_reflns_number_total 3996
_reflns_threshold_expression I>2\s(I)
_cod_data_source_file ez2011.cif
_cod_data_source_block I
_cod_original_sg_symbol_H-M 'P 21/c  '
_cod_database_code 2209829
_cod_database_fobs_code 2209829

loop_
_symmetry_equiv_pos_as_xyz
'x, y, z'
'-x, y+1/2, -z+1/2'
'-x, -y, -z'
'x, -y-1/2, z-1/2'

loop_
_atom_site_type_symbol
_atom_site_label
_atom_site_fract_x
_atom_site_fract_y
_atom_site_fract_z
_atom_site_U_iso_or_equiv
_atom_site_adp_type
_atom_site_calc_flag
_atom_site_refinement_flags
_atom_site_occupancy
C C1 0.23274(16) 0.68186(14) 0.13970(5) 0.0246(3) Uani d . 1
C C2 0.16967(17) 0.77484(14) 0.09827(5) 0.0242(3) Uani d . 1
C C3 0.19594(19) 0.72384(15) 0.05104(5) 0.0298(3) Uani d . 1
C C4 0.28004(19) 0.58354(16) 0.04379(6) 0.0336(3) Uani d . 1
C C5 0.33775(18) 0.49135(15) 0.08417(6) 0.0329(3) Uani d . 1
C C6 0.31210(17) 0.53948(15) 0.13133(5) 0.0293(3) Uani d . 1
C C7 0.24667(16) 0.85403(14) 0.20772(5) 0.0248(3) Uani d . 1
C C8 -0.0071(2) 0.8366(2) 0.25257(6) 0.0465(4) Uani d . 1
C C9 0.2565(2) 0.96686(19) 0.29065(5) 0.0422(4) Uani d . 1
C C10 0.52725(18) 0.88165(17) 0.17281(6) 0.0353(3) Uani d . 1
C C11 0.3720(2) 1.11413(16) 0.19474(6) 0.0368(3) Uani d . 1
C C12 -0.06544(17) 0.94950(14) 0.08343(4) 0.0235(3) Uani d . 1
C C13 0.0170(2) 1.22317(15) 0.08569(6) 0.0353(3) Uani d . 1
C C14 -0.2921(2) 1.15529(17) 0.08286(6) 0.0376(3) Uani d . 1
C C15 -0.19606(19) 0.69007(15) 0.09159(6) 0.0337(3) Uani d . 1
C C16 -0.3026(2) 0.85247(17) 0.02032(6) 0.0390(4) Uani d . 1
N N1 0.19831(15) 0.72093(12) 0.18765(4) 0.0270(3) Uani d . 1
N N2 0.15726(15) 0.91146(14) 0.24502(4) 0.0316(3) Uani d . 1
N N3 0.38589(15) 0.94542(12) 0.19744(4) 0.0283(3) Uani d . 1
N N4 0.09075(14) 0.92062(12) 0.10542(4) 0.0258(3) Uani d . 1
N N5 -0.11661(14) 1.10351(12) 0.07491(4) 0.0270(3) Uani d . 1
N N6 -0.19425(14) 0.84153(12) 0.06781(4) 0.0275(3) Uani d . 1
H H3 0.1554 0.7865 0.0232 0.036 Uiso calc R 1
H H4 0.2977 0.5513 0.0113 0.040 Uiso calc R 1
H H5 0.3950 0.3950 0.0796 0.039 Uiso calc R 1
H H6 0.3495 0.4738 0.1587 0.035 Uiso calc R 1
H H8A 0.0177 0.7371 0.2697 0.056 Uiso calc R 1
H H8B -0.0769 0.8177 0.2204 0.056 Uiso calc R 1
H H8C -0.0736 0.9042 0.2727 0.056 Uiso calc R 1
H H9A 0.3698 1.0096 0.2835 0.051 Uiso calc R 1
H H9B 0.2777 0.8800 0.3140 0.051 Uiso calc R 1
H H9C 0.1890 1.0483 0.3052 0.051 Uiso calc R 1
H H10A 0.4975 0.8918 0.1369 0.042 Uiso calc R 1
H H10B 0.5435 0.7713 0.1815 0.042 Uiso calc R 1
H H10C 0.6367 0.9386 0.1833 0.042 Uiso calc R 1
H H11A 0.2627 1.1474 0.2072 0.044 Uiso calc R 1
H H11B 0.3703 1.1477 0.1602 0.044 Uiso calc R 1
H H11C 0.4734 1.1611 0.2150 0.044 Uiso calc R 1
H H13A 0.1301 1.1851 0.0769 0.042 Uiso calc R 1
H H13B 0.0290 1.2483 0.1211 0.042 Uiso calc R 1
H H13C -0.0180 1.3169 0.0664 0.042 Uiso calc R 1
H H14A -0.2900 1.1932 0.1169 0.045 Uiso calc R 1
H H14B -0.3749 1.0680 0.0774 0.045 Uiso calc R 1
H H14C -0.3297 1.2396 0.0597 0.045 Uiso calc R 1
H H15A -0.1320 0.6963 0.1250 0.040 Uiso calc R 1
H H15B -0.1390 0.6132 0.0722 0.040 Uiso calc R 1
H H15C -0.3183 0.6585 0.0936 0.040 Uiso calc R 1
H H16A -0.2713 0.7682 -0.0013 0.047 Uiso calc R 1
H H16B -0.2824 0.9533 0.0050 0.047 Uiso calc R 1
H H16C -0.4273 0.8433 0.0252 0.047 Uiso calc R 1

loop_
_atom_site_aniso_label
_atom_site_aniso_U_11
_atom_site_aniso_U_22
_atom_site_aniso_U_33
_atom_site_aniso_U_12
_atom_site_aniso_U_13
_atom_site_aniso_U_23
C1 0.0220(6) 0.0224(6) 0.0289(7) -0.0031(5) 0.0014(5) -0.0012(5)
C2 0.0234(6) 0.0206(6) 0.0282(7) -0.0018(5) 0.0019(5) -0.0013(5)
C3 0.0318(7) 0.0282(7) 0.0290(7) -0.0036(5) 0.0024(5) -0.0013(5)
C4 0.0352(8) 0.0325(7) 0.0346(8) -0.0053(6) 0.0102(6) -0.0098(6)
C5 0.0273(7) 0.0240(6) 0.0477(9) 0.0001(5) 0.0059(6) -0.0092(6)
C6 0.0268(7) 0.0221(6) 0.0375(8) -0.0004(5) -0.0021(6) 0.0006(5)
C7 0.0242(6) 0.0247(6) 0.0245(7) 0.0004(5) -0.0007(5) 0.0027(5)
C8 0.0408(9) 0.0560(10) 0.0462(10) -0.0088(7) 0.0189(7) -0.0091(8)
C9 0.0550(10) 0.0431(8) 0.0272(8) -0.0029(7) -0.0004(7) -0.0069(6)
C10 0.0239(7) 0.0340(7) 0.0485(9) -0.0021(6) 0.0058(6) -0.0026(6)
C11 0.0400(8) 0.0246(7) 0.0464(9) -0.0044(6) 0.0082(7) -0.0001(6)
C12 0.0291(7) 0.0214(6) 0.0205(6) -0.0002(5) 0.0057(5) -0.0002(5)
C13 0.0388(8) 0.0239(7) 0.0423(9) -0.0022(6) 0.0009(6) 0.0012(6)
C14 0.0370(8) 0.0325(7) 0.0446(9) 0.0074(6) 0.0101(6) 0.0001(6)
C15 0.0321(8) 0.0261(7) 0.0433(9) -0.0047(5) 0.0066(6) 0.0051(6)
C16 0.0419(9) 0.0378(8) 0.0343(8) -0.0067(6) -0.0066(6) 0.0007(6)
N1 0.0303(6) 0.0247(5) 0.0257(6) -0.0024(4) 0.0016(4) 0.0003(4)
N2 0.0324(6) 0.0357(6) 0.0272(6) -0.0056(5) 0.0064(5) -0.0047(5)
N3 0.0265(6) 0.0238(5) 0.0348(6) -0.0020(4) 0.0044(5) -0.0007(5)
N4 0.0297(6) 0.0208(5) 0.0261(6) 0.0017(4) 0.0003(4) -0.0007(4)
N5 0.0291(6) 0.0211(5) 0.0309(6) 0.0026(4) 0.0037(5) 0.0014(4)
N6 0.0277(6) 0.0251(5) 0.0288(6) -0.0025(4) 0.0001(4) 0.0023(4)

loop_
_atom_type_symbol
_atom_type_description
_atom_type_scat_dispersion_real
_atom_type_scat_dispersion_imag
_atom_type_scat_source
C C 0.0033 0.0016 'International Tables Vol C Tables 4.2.6.8 and 6.1.1.4'
H H 0.0000 0.0000 'International Tables Vol C Tables 4.2.6.8 and 6.1.1.4'
N N 0.0061 0.0033 'International Tables Vol C Tables 4.2.6.8 and 6.1.1.4'

loop_
_geom_angle_atom_site_label_1
_geom_angle_atom_site_label_2
_geom_angle_atom_site_label_3
_geom_angle
_geom_angle_publ_flag
C3 C2 C1 118.88(12) ?
C3 C2 N4 121.09(11) ?
C3 C4 C5 119.44(13) ?
C4 C3 C2 121.55(13) ?
C5 C6 C1 121.73(12) ?
C6 C1 C2 118.43(12) ?
C6 C5 C4 119.91(13) ?
C7 N1 C1 121.65(11) ?
C7 N2 C8 117.44(11) ?
C7 N2 C9 119.43(12) ?
C7 N3 C10 121.12(11) ?
C7 N3 C11 121.63(11) ?
C8 N2 C9 113.27(13) ?
C11 N3 C10 114.08(11) ?
C12 N4 C2 119.45(10) ?
C12 N5 C13 117.56(11) ?
C12 N5 C14 120.79(11) ?
C12 N6 C15 120.58(11) ?
C12 N6 C16 122.60(11) ?
C13 N5 C14 113.05(11) ?
C15 N6 C16 114.80(11) ?
N1 C1 C2 121.42(11) ?
N1 C1 C6 119.71(12) ?
N1 C7 N2 118.78(12) yes
N1 C7 N3 127.03(12) yes
N2 C7 N3 114.13(11) yes
N4 C2 C1 119.93(11) ?
N4 C12 N5 119.00(11) yes
N4 C12 N6 126.66(11) yes
N5 C12 N6 114.32(11) yes
C1 C6 H6 119.1 ?
C2 C3 H3 119.2 ?
C3 C4 H4 120.3 ?
C4 C3 H3 119.2 ?
C4 C5 H5 120.0 ?
C5 C4 H4 120.3 ?
C5 C6 H6 119.1 ?
C6 C5 H5 120.0 ?
N2 C8 H8A 109.5 ?
N2 C8 H8B 109.5 ?
N2 C8 H8C 109.5 ?
N2 C9 H9A 109.5 ?
N2 C9 H9B 109.5 ?
N2 C9 H9C 109.5 ?
N3 C10 H10A 109.5 ?
N3 C10 H10B 109.5 ?
N3 C10 H10C 109.5 ?
N3 C11 H11A 109.5 ?
N3 C11 H11B 109.5 ?
N3 C11 H11C 109.5 ?
N5 C13 H13A 109.5 ?
N5 C13 H13B 109.5 ?
N5 C13 H13C 109.5 ?
N5 C14 H14A 109.5 ?
N5 C14 H14B 109.5 ?
N5 C14 H14C 109.5 ?
N6 C15 H15A 109.5 ?
N6 C15 H15B 109.5 ?
N6 C15 H15C 109.5 ?
N6 C16 H16A 109.5 ?
N6 C16 H16B 109.5 ?
N6 C16 H16C 109.5 ?
H8A C8 H8B 109.5 ?
H8A C8 H8C 109.5 ?
H8B C8 H8C 109.5 ?
H9A C9 H9B 109.5 ?
H9A C9 H9C 109.5 ?
H9B C9 H9C 109.5 ?
H10A C10 H10B 109.5 ?
H10A C10 H10C 109.5 ?
H10B C10 H10C 109.5 ?
H11A C11 H11B 109.5 ?
H11A C11 H11C 109.5 ?
H11B C11 H11C 109.5 ?
H13A C13 H13B 109.5 ?
H13A C13 H13C 109.5 ?
H13B C13 H13C 109.5 ?
H14A C14 H14B 109.5 ?
H14A C14 H14C 109.5 ?
H14B C14 H14C 109.5 ?
H15A C15 H15B 109.5 ?
H15A C15 H15C 109.5 ?
H15B C15 H15C 109.5 ?
H16A C16 H16B 109.5 ?
H16A C16 H16C 109.5 ?
H16B C16 H16C 109.5 ?

loop_
_geom_bond_atom_site_label_1
_geom_bond_atom_site_label_2
_geom_bond_distance
_geom_bond_publ_flag
C2 C1 1.4162(18) ?
C2 C3 1.3947(19) ?
C3 C4 1.3896(19) ?
C5 C4 1.381(2) ?
C6 C5 1.384(2) ?
C6 C1 1.3945(18) ?
N1 C1 1.4023(17) ?
N1 C7 1.2996(16) yes
N2 C7 1.3808(18) yes
N2 C8 1.4467(19) ?
N2 C9 1.4531(17) ?
N3 C7 1.3765(16) yes
N3 C10 1.4453(18) ?
N3 C11 1.4526(17) ?
N4 C2 1.4120(16) ?
N4 C12 1.2910(16) yes
N5 C12 1.3893(15) yes
N5 C13 1.4515(17) ?
N5 C14 1.4520(18) ?
N6 C12 1.3798(16) yes
N6 C15 1.4523(17) ?
N6 C16 1.4495(17) ?
C3 H3 0.9500 ?
C4 H4 0.9500 ?
C5 H5 0.9500 ?
C6 H6 0.9500 ?
C8 H8A 0.9800 ?
C8 H8B 0.9800 ?
C8 H8C 0.9800 ?
C9 H9A 0.9800 ?
C9 H9B 0.9800 ?
C9 H9C 0.9800 ?
C10 H10A 0.9800 ?
C10 H10B 0.9800 ?
C10 H10C 0.9800 ?
C11 H11A 0.9800 ?
C11 H11B 0.9800 ?
C11 H11C 0.9800 ?
C13 H13A 0.9800 ?
C13 H13B 0.9800 ?
C13 H13C 0.9800 ?
C14 H14A 0.9800 ?
C14 H14B 0.9800 ?
C14 H14C 0.9800 ?
C15 H15A 0.9800 ?
C15 H15B 0.9800 ?
C15 H15C 0.9800 ?
C16 H16A 0.9800 ?
C16 H16B 0.9800 ?
C16 H16C 0.9800 ?

loop_
_geom_torsion_atom_site_label_1
_geom_torsion_atom_site_label_2
_geom_torsion_atom_site_label_3
_geom_torsion_atom_site_label_4
_geom_torsion
C1 C2 C3 C4 0.9(2)
C1 C6 C5 C4 -1.7(2)
C1 N1 C7 N2 155.99(12)
C1 N1 C7 N3 -27.01(19)
C2 C3 C4 C5 0.6(2)
C2 N4 C12 N5 -156.27(11)
C2 N4 C12 N6 25.5(2)
C3 C2 C1 C6 -2.70(19)
C3 C2 C1 N1 -175.00(11)
C5 C6 C1 C2 3.13(19)
C5 C6 C1 N1 175.56(12)
C6 C5 C4 C3 -0.3(2)
C7 N1 C1 C2 -58.19(17)
C7 N1 C1 C6 129.61(13)
C8 N2 C7 N1 -12.47(19)
C8 N2 C7 N3 170.16(12)
C9 N2 C7 N1 131.06(13)
C9 N2 C7 N3 -46.32(17)
C10 N3 C7 N1 -18.4(2)
C10 N3 C7 N2 158.77(12)
C11 N3 C7 N1 140.33(14)
C11 N3 C7 N2 -42.55(17)
C12 N4 C2 C3 58.28(18)
C12 N4 C2 C1 -125.35(13)
C13 N5 C12 N4 7.64(18)
C13 N5 C12 N6 -173.90(11)
C14 N5 C12 N4 -137.97(14)
C14 N5 C12 N6 40.50(16)
C15 N6 C12 N4 25.5(2)
C15 N6 C12 N5 -152.84(12)
C16 N6 C12 N4 -137.47(15)
C16 N6 C12 N5 44.20(18)
N4 C2 C1 C6 -179.15(11)
N4 C2 C1 N1 8.55(18)
N4 C2 C3 C4 177.30(12)

loop_
_cod_related_entry_id
_cod_related_entry_database
_cod_related_entry_code
1 ChemSpider 16186574
